data_4001894
loop_
_publ_author_name
'Wills, A. S.'
'Raju, N. P.'
'Greedan, J. E.'

_publ_section_title
;
 Low-temperature structure and magnetic properties of the spinel LiMn~2~O~4~:
 a frustrated antiferromagnet and cathode material
;
_journal_coden_ASTM CMATEX
_journal_issue 6
_journal_name_full 'Chemistry of Materials'
_journal_page_first 1510
_journal_page_last 1518
_journal_paper_doi 10.1021/cm981041l
_journal_volume 11
_journal_year 1999
_chemical_formula_structural 'Li Mn2 O4'
_chemical_formula_sum 'Li Mn2 O4'
_chemical_name_systematic 'Lithium Manganese(III) Manganese(IV) Oxide'
_space_group_IT_number 141
_symmetry_Int_Tables_number 141
_symmetry_space_group_name_Hall '-I 4bd 2'
_symmetry_space_group_name_H-M 'I 41/a m d :2'
_audit_creation_date 2000/12/16
_cell_angle_alpha 90.
_cell_angle_beta 90.
_cell_angle_gamma 90.
_cell_formula_units_Z 36
_cell_length_a 17.51709(90)
_cell_length_b 17.51709(90)
_cell_length_c 8.1980(5)
_cell_volume 2515.5(2)
_refine_ls_R_factor_all 0.094
_cod_data_source_file 'data_LiMn2O4melanie087774.cif'
_cod_data_source_block /var/www/cod/tmp/uploads/1395826612.25-D290F29E9218B844.cif
_cod_original_cell_volume 2515.54
_cod_original_sg_symbol_H-M 'I 41/a m d Z'
_cod_original_formula_sum 'Li1 Mn2 O4'
_cod_database_code 4001894

loop_
_symmetry_equiv_pos_site_id
_symmetry_equiv_pos_as_xyz
1 'y+1/4, x+3/4, -z+1/4'
2 'y+1/4, -x+3/4, -z+1/4'
3 'x, y+1/2, -z'
4 'x, -y, -z'
5 '-y+3/4, x+3/4, -z+1/4'
6 '-y+3/4, -x+3/4, -z+1/4'
7 '-x, y+1/2, -z'
8 '-x, -y, -z'
9 '-y+3/4, -x+1/4, z+3/4'
10 '-y+3/4, x+1/4, z+3/4'
11 '-x, -y+1/2, z'
12 '-x, y, z'
13 'y+1/4, -x+1/4, z+3/4'
14 'y+1/4, x+1/4, z+3/4'
15 'x, -y+1/2, z'
16 'x, y, z'
17 'y+3/4, x+1/4, -z+3/4'
18 'y+3/4, -x+1/4, -z+3/4'
19 'x+1/2, y, -z+1/2'
20 'x+1/2, -y+1/2, -z+1/2'
21 '-y+1/4, x+1/4, -z+3/4'
22 '-y+1/4, -x+1/4, -z+3/4'
23 '-x+1/2, y, -z+1/2'
24 '-x+1/2, -y+1/2, -z+1/2'
25 '-y+1/4, -x+3/4, z+1/4'
26 '-y+1/4, x+3/4, z+1/4'
27 '-x+1/2, -y, z+1/2'
28 '-x+1/2, y+1/2, z+1/2'
29 'y+3/4, -x+3/4, z+1/4'
30 'y+3/4, x+3/4, z+1/4'
31 'x+1/2, -y, z+1/2'
32 'x+1/2, y+1/2, z+1/2'

loop_
_atom_site_label
_atom_site_type_symbol
_atom_site_symmetry_multiplicity
_atom_site_Wyckoff_symbol
_atom_site_fract_x
_atom_site_fract_y
_atom_site_fract_z
_atom_site_occupancy
_atom_site_attached_hydrogens
_atom_site_U_iso_or_equiv
Li1 Li1+ 4 a 0.5 0.75 0.375 1. 0 0.00141(34)
Li2 Li1+ 16 h 0.5 0.9201(27) 0.657(4) 1. 0 0.00141(34)
Li3 Li1+ 16 g 0.1679(18) 0.4179(18) 0.375 1. 0 0.00141(34)
Mn1 Mn3+ 16 f 0.25 0.5747(14) 0.25 1. 0 0.00131(12)
Mn2 Mn3+ 32 i 0.3349(10) 0.6751(8) 0.5081(24) 0.52 0 0.00131(12)
Mn3 Mn4+ 32 i 0.3349(10) 0.6751(8) 0.5081(24) 0.48 0 0.00131(12)
Mn4 Mn3+ 16 h 0.4188(17) 0.75 0.7383(47) 0.27 0 0.00131(12)
Mn5 Mn4+ 16 h 0.4188(17) 0.75 0.7383(47) 0.73 0 0.00131(12)
Mn6 Mn3+ 8 d 0.25 0.75 0.75 0.12 0 0.00131(12)
Mn7 Mn4+ 8 d 0.25 0.75 0.75 0.88 0 0.00131(12)
O1 O2- 16 h 0.2487(11) 0.75 0.5262(23) 1. 0 0.0208(6)
O2 O2- 32 i 0.1529(8) 0.5113(6) 0.2359(15) 1. 0 0.0208(6)
O3 O2- 32 i 0.3377(9) 0.6804(6) 0.7445(20) 1. 0 0.0208(6)
O4 O2- 32 i 0.1684(9) 0.6596(6) 0.2332(16) 1. 0 0.0208(6)
O5 O2- 16 h 0.4108(9) 0.75 0.5107(28) 1. 0 0.0208(6)
O6 O2- 16 h 0.5 0.8267(9) 0.7567(27) 1. 0 0.0208(6)

loop_
_atom_type_symbol
_atom_type_oxidation_number
Li1+ 1
Mn3+ 3
Mn4+ 4
O2- -2
